data_2001542
loop_
_publ_author_name
'Viossat, B.'
'Khodadad, P.'
'Rodier, N.'

_publ_section_title
;
 Diamminechloro(5-oxoprolinato)platine(II)
;
_journal_issue 7
_journal_name_full 'Acta Crystallographica Section C'
_journal_page_first 1370
_journal_page_last 1372
_journal_paper_doi 10.1107/S0108270193000046
_journal_volume 49
_journal_year 1993
_chemical_formula_sum 'C5 H11 Cl N3 O3 Pt'
_chemical_formula_weight 391.7
_space_group_IT_number 19
_symmetry_cell_setting orthorhombic
_symmetry_space_group_name_Hall 'P 2ac 2ab'
_symmetry_space_group_name_H-M 'P 21 21 21'
_atom_type_scat_source IntTabIV
_cell_angle_alpha 90.0
_cell_angle_beta 90.0
_cell_angle_gamma 90.0
_cell_formula_units_Z 4
_cell_length_a 6.975(2)
_cell_length_b 7.482(3)
_cell_length_c 19.122(7)
_cell_measurement_reflns_used 25
_cell_measurement_temperature 294
_cell_measurement_theta_max 16.51
_cell_measurement_theta_min 6.93
_cell_volume 997.9(6)
_diffrn_measurement_device 'Enraf-Nonius CAD-4'
_diffrn_measurement_method \q/2\q
_diffrn_radiation_type MoK\=\a
_diffrn_radiation_wavelength 0.7107
_diffrn_reflns_limit_h_max 9
_diffrn_reflns_limit_h_min 0
_diffrn_reflns_limit_k_max 9
_diffrn_reflns_limit_k_min 0
_diffrn_reflns_limit_l_max 25
_diffrn_reflns_limit_l_min 0
_diffrn_reflns_number 1413
_diffrn_reflns_theta_max 28
_diffrn_standards_decay_% ' -1.9%; correction de d\'ecroissance'
_diffrn_standards_interval_time 120
_diffrn_standards_number 3
_exptl_absorpt_coefficient_mu 14.5
_exptl_absorpt_correction_T_max 0.467
_exptl_absorpt_correction_T_min 0.055
_exptl_absorpt_correction_type 'analytical, integration'
_exptl_crystal_colour Incolore
_exptl_crystal_density_diffrn 2.61
_exptl_crystal_density_meas 2.54(3)
_exptl_crystal_description Parall\'el\'epip\'edique
_exptl_crystal_size_max 0.30
_exptl_crystal_size_mid 0.12
_exptl_crystal_size_min 0.09
_refine_diff_density_max 0.9
_refine_diff_density_min -1.1
_refine_ls_extinction_coef 'g = 4.2(2) x 10^-7^'
_refine_ls_extinction_method 'Stout & Jensen (1968)'
_refine_ls_goodness_of_fit_obs 1.48
_refine_ls_hydrogen_treatment noref
_refine_ls_number_parameters 119
_refine_ls_number_reflns 1185
_refine_ls_R_factor_obs 0.027
_refine_ls_shift/esd_max 0.01
_refine_ls_structure_factor_coef F
_refine_ls_weighting_details 'w = 1/\s^2^(F)'
_refine_ls_weighting_scheme calc
_refine_ls_wR_factor_obs 0.037
_reflns_number_observed 1185
_reflns_number_total 1413
_reflns_observed_criterion I>=3\s(I)
_cod_data_source_file du1027.cif
_cod_data_source_block du1027_structure_1_of_1
_cod_depositor_comments
;
The following automatic conversions were performed:

'_refine_ls_weighting_scheme' value '1/\s^2^(F)' was changed to
'calc'. New tag '_refine_ls_weighting_details' was created. The value
of the new tag was set to 'w = 1/\s^2^(F)'.

Automatic conversion script
Id: cif_fix_values 3143 2015-03-26 13:38:13Z robertas 
;
_cod_original_cell_volume 998.0(10)
_cod_database_code 2001542

loop_
_symmetry_equiv_pos_as_xyz
x,y,z
1/2-x,-y,1/2+z
-x,1/2+y,1/2-z
1/2+x,1/2-y,-z

loop_
_atom_site_label
_atom_site_fract_x
_atom_site_fract_y
_atom_site_fract_z
_atom_site_attached_hydrogens
Pt .74864(6) .94559(4) .206490(10) 0
Cl 1.0515(4) .9168(6) .1616(2) 0
N(1) .6360(10) .9276(9) .1109(4) 0
C(2) .5290(10) .8010(10) .0862(5) 0
C(3) .4550(10) .847(2) .0138(5) 0
C(4) .572(2) 1.0040(10) -.0087(5) 0
C(5) .6580(10) 1.0760(10) .0606(5) 0
O(6) .4850(10) .6611(9) .1192(4) 0
C(7) .5460(10) 1.2400(10) .0858(5) 0
O(8) .4210(10) 1.2360(10) .1284(4) 0
O(9) .6080(10) 1.3880(10) .0569(5) 0
N(10) .4760(10) .9740(10) .2445(4) 3
N(11) .864(4) .965(2) .3042(4) 3
H(3) .321 .877 .015 0
H(3') .471 .750 -.018 0
H(4) .490 1.093 -.030 0
H(4') .666 .970 -.041 0
H(5) .789 1.111 .054 0

loop_
_geom_angle_atom_site_label_1
_geom_angle_atom_site_label_2
_geom_angle_atom_site_label_3
_geom_angle
_geom_angle_publ_flag
Cl Pt N(1) 90.7(2) yes
Cl Pt N(10) 178.7(3) yes
Cl Pt N(11) 89.3(3) yes
N(1) Pt N(10) 88.1(3) yes
N(1) Pt N(11) 179.7(4) yes
N(10) Pt N(11) 91.9(3) yes
Pt N(1) C(2) 127.7(6) yes
Pt N(1) C(5) 120.4(6) yes
C(2) N(1) C(5) 111.8(8) yes
N(1) C(2) C(3) 111.3(8) yes
N(1) C(2) O(6) 124.3(8) yes
C(3) C(2) O(6) 124.3(8) yes
C(2) C(3) C(4) 104.8(8) yes
C(3) C(4) C(5) 103.9(8) yes
N(1) C(5) C(4) 104.7(7) yes
N(1) C(5) C(7) 110.1(8) yes
C(4) C(5) C(7) 110.3(8) yes
C(5) C(7) O(8) 124.9(9) yes
C(5) C(7) O(9) 112.0(8) yes
O(8) C(7) O(9) 123.0(9) yes

loop_
_geom_bond_atom_site_label_1
_geom_bond_atom_site_label_2
_geom_bond_site_symmetry_2
_geom_bond_distance
_geom_bond_publ_flag
Pt Cl . 2.291(3) yes
Pt N(1) . 1.992(7) yes
Pt N(10) . 2.046(8) yes
Pt N(11) . 2.039(9) yes
N(1) C(2) . 1.300(10) yes
N(1) C(5) . 1.480(10) yes
C(2) C(3) . 1.520(10) yes
C(2) O(6) . 1.260(10) yes
C(3) C(4) . 1.49(2) yes
C(4) C(5) . 1.550(10) yes
C(5) C(7) . 1.530(10) yes
C(7) O(8) . 1.190(10) yes
C(7) O(9) . 1.310(10) yes
O(9) O(6) 1_565 2.520(10) yes
N(10) Cl 1_455 3.386(9) yes
N(10) O(6) 3_655 2.970(10) yes
N(10) O(8) 3_645 3.100(10) yes
N(11) O(8) 3_645 2.920(10) yes
